data_2202363
loop_
_publ_author_name
'Kennedy, Alan R.'
'Khalaf, Abedawn I. '
'Suckling, Colin J. '
'Waigh, Roger D. '

_publ_section_title
;
 Ethyl 5-oxo-2,5-dihydro-4-isoxazolecarboxylate hydroxylamine salt
;
_journal_issue 9
_journal_name_full 'Acta Crystallographica Section E'
_journal_page_first o1410
_journal_page_last o1412
_journal_paper_doi 10.1107/S1600536803018828
_journal_volume 59
_journal_year 2003
_chemical_formula_iupac 'N H4 O 1+, C6 H6 N O4 1-'
_chemical_formula_moiety 'N H4 O 1+, C6 H6 N O4 1-'
_chemical_formula_sum 'C6 H10 N2 O5'
_chemical_formula_weight 190.16
_chemical_name_systematic ?
_space_group_IT_number 14
_symmetry_cell_setting monoclinic
_symmetry_space_group_name_Hall '-P 2ybc'
_symmetry_space_group_name_H-M 'P 1 21/c 1'
_atom_sites_solution_hydrogens difmap
_atom_sites_solution_primary direct
_atom_sites_solution_secondary difmap
_audit_creation_method SHELXL-97
_cell_angle_alpha 90.00
_cell_angle_beta 97.212(2)
_cell_angle_gamma 90.00
_cell_formula_units_Z 4
_cell_length_a 4.6788(2)
_cell_length_b 13.3277(6)
_cell_length_c 13.5380(7)
_cell_measurement_reflns_used 1706
_cell_measurement_temperature 150(2)
_cell_measurement_theta_max 27.48
_cell_measurement_theta_min 1.00
_cell_volume 837.52(7)
_computing_cell_refinement 'DENZO and COLLECT'
_computing_data_collection
;
DENZO and COLLECT (Otwinowski & Minor, 1997; Nonius, 1988)
;
_computing_data_reduction 'DENZO and COLLECT'
_computing_molecular_graphics 'ORTEPII (Johnson, 1976)'
_computing_publication_material SHELXL97
_computing_structure_refinement 'SHELXL97 (Sheldrick, 1997)'
_computing_structure_solution 'SHELXS97 (Sheldrick, 1997)'
_diffrn_ambient_temperature 150(2)
_diffrn_measured_fraction_theta_full 0.996
_diffrn_measured_fraction_theta_max 0.996
_diffrn_measurement_device_type 'Nonius KappaCCD'
_diffrn_measurement_method '\f and \w'
_diffrn_radiation_monochromator graphite
_diffrn_radiation_source 'fine-focus sealed tube'
_diffrn_radiation_type MoK\a
_diffrn_radiation_wavelength 0.71073
_diffrn_reflns_av_R_equivalents 0.027
_diffrn_reflns_av_sigmaI/netI 0.0342
_diffrn_reflns_limit_h_max 6
_diffrn_reflns_limit_h_min 0
_diffrn_reflns_limit_k_max 16
_diffrn_reflns_limit_k_min -17
_diffrn_reflns_limit_l_max 17
_diffrn_reflns_limit_l_min -17
_diffrn_reflns_number 5375
_diffrn_reflns_theta_full 27.44
_diffrn_reflns_theta_max 27.44
_diffrn_reflns_theta_min 3.03
_diffrn_standards_decay_% 0
_diffrn_standards_number 0
_exptl_absorpt_coefficient_mu 0.132
_exptl_absorpt_correction_type none
_exptl_crystal_colour colourless
_exptl_crystal_density_diffrn 1.508
_exptl_crystal_density_method 'not measured'
_exptl_crystal_description needle
_exptl_crystal_F_000 400
_exptl_crystal_size_max 0.55
_exptl_crystal_size_mid 0.20
_exptl_crystal_size_min 0.10
_refine_diff_density_max 0.257
_refine_diff_density_min -0.211
_refine_ls_extinction_method none
_refine_ls_goodness_of_fit_ref 1.048
_refine_ls_hydrogen_treatment refall
_refine_ls_matrix_type full
_refine_ls_number_parameters 158
_refine_ls_number_reflns 1894
_refine_ls_number_restraints 0
_refine_ls_restrained_S_all 1.048
_refine_ls_R_factor_all 0.0525
_refine_ls_R_factor_gt 0.0378
_refine_ls_shift/su_max <0.001
_refine_ls_shift/su_mean 0.000
_refine_ls_structure_factor_coef Fsqd
_refine_ls_weighting_details 'calc w = 1/[\s^2^(Fo^2^)+(0.0278P)^2^+0.4766P] where P = (Fo^2^+2Fc^2^)/3'
_refine_ls_weighting_scheme calc
_refine_ls_wR_factor_gt 0.0805
_refine_ls_wR_factor_ref 0.0878
_reflns_number_gt 1536
_reflns_number_total 1894
_reflns_threshold_expression I>2\s(I)
_cod_data_source_file bt6333.cif
_cod_data_source_block I
_cod_original_sg_symbol_H-M 'P 21/c'
_cod_database_code 2202363
_cod_database_fobs_code 2202363

loop_
_symmetry_equiv_pos_as_xyz
'x, y, z'
'-x, y+1/2, -z+1/2'
'-x, -y, -z'
'x, -y-1/2, z-1/2'

loop_
_atom_site_label
_atom_site_fract_x
_atom_site_fract_y
_atom_site_fract_z
_atom_site_U_iso_or_equiv
_atom_site_adp_type
_atom_site_calc_flag
_atom_site_refinement_flags
_atom_site_occupancy
_atom_site_disorder_assembly
_atom_site_disorder_group
_atom_site_type_symbol
O1 1.1691(2) 0.08463(8) 0.39923(8) 0.0220(3) Uani d . 1 . . O
O2 1.1901(2) 0.20808(8) 0.28669(8) 0.0214(2) Uani d . 1 . . O
O3 0.7211(2) 0.15399(8) 0.53349(8) 0.0220(3) Uani d . 1 . . O
O4 0.5776(2) 0.31279(8) 0.49485(8) 0.0217(2) Uani d . 1 . . O
O5 0.4513(2) 0.49643(9) 0.19875(8) 0.0258(3) Uani d . 1 . . O
N1 1.0604(3) 0.30382(10) 0.26271(10) 0.0238(3) Uani d . 1 . . N
N2 0.2721(3) 0.44131(10) 0.12622(10) 0.0194(3) Uani d . 1 . . N
C1 1.0782(3) 0.16876(11) 0.36709(10) 0.0171(3) Uani d . 1 . . C
C2 0.8833(3) 0.31791(11) 0.32830(11) 0.0207(3) Uani d . 1 . . C
C3 0.8807(3) 0.23770(11) 0.39600(11) 0.0171(3) Uani d . 1 . . C
C4 0.7226(3) 0.22838(11) 0.48015(11) 0.0173(3) Uani d . 1 . . C
C5 0.4258(3) 0.31709(12) 0.58205(11) 0.0221(3) Uani d . 1 . . C
C6 0.2835(4) 0.41826(13) 0.58026(13) 0.0274(4) Uani d . 1 . . C
H1 0.772(4) 0.3790(14) 0.3243(13) 0.027(5) Uiso d . 1 . . H
H2 0.566(4) 0.3078(13) 0.6433(14) 0.029(5) Uiso d . 1 . . H
H3 0.281(4) 0.2628(13) 0.5771(12) 0.020(4) Uiso d . 1 . . H
H4 0.429(4) 0.4703(15) 0.5854(15) 0.037(5) Uiso d . 1 . . H
H5 0.161(4) 0.4263(14) 0.5173(15) 0.032(5) Uiso d . 1 . . H
H6 0.170(4) 0.4232(14) 0.6349(15) 0.037(5) Uiso d . 1 . . H
H7 0.576(6) 0.535(2) 0.160(2) 0.072(8) Uiso d . 1 . . H
H8 0.184(4) 0.3891(15) 0.1635(15) 0.035(5) Uiso d . 1 . . H
H9 0.127(4) 0.4846(15) 0.0969(15) 0.036(5) Uiso d . 1 . . H
H10 0.378(4) 0.4133(15) 0.0790(15) 0.038(5) Uiso d . 1 . . H

loop_
_atom_site_aniso_label
_atom_site_aniso_U_11
_atom_site_aniso_U_22
_atom_site_aniso_U_33
_atom_site_aniso_U_12
_atom_site_aniso_U_13
_atom_site_aniso_U_23
O1 0.0217(5) 0.0178(5) 0.0270(6) 0.0036(4) 0.0051(4) 0.0023(4)
O2 0.0242(5) 0.0200(5) 0.0214(5) 0.0023(4) 0.0088(4) 0.0011(4)
O3 0.0211(5) 0.0211(5) 0.0249(6) 0.0020(4) 0.0074(4) 0.0068(5)
O4 0.0263(6) 0.0200(5) 0.0209(5) 0.0053(4) 0.0111(4) 0.0037(4)
O5 0.0276(6) 0.0281(6) 0.0211(6) -0.0095(5) 0.0011(4) -0.0022(5)
N1 0.0293(7) 0.0196(7) 0.0235(7) 0.0030(5) 0.0077(5) 0.0044(5)
N2 0.0212(6) 0.0179(6) 0.0196(6) -0.0030(5) 0.0044(5) -0.0031(5)
C1 0.0159(7) 0.0177(7) 0.0177(7) -0.0037(5) 0.0020(5) -0.0006(6)
C2 0.0236(8) 0.0176(7) 0.0215(8) 0.0012(6) 0.0057(6) 0.0015(6)
C3 0.0167(7) 0.0162(7) 0.0187(7) 0.0000(5) 0.0035(5) 0.0008(6)
C4 0.0134(6) 0.0185(7) 0.0198(7) -0.0003(5) 0.0016(5) 0.0001(6)
C5 0.0238(8) 0.0245(8) 0.0196(8) 0.0035(6) 0.0093(6) 0.0019(6)
C6 0.0350(9) 0.0242(9) 0.0250(9) 0.0051(7) 0.0118(7) 0.0006(7)

loop_
_atom_type_symbol
_atom_type_description
_atom_type_scat_dispersion_real
_atom_type_scat_dispersion_imag
_atom_type_scat_source
O O 0.0106 0.0060 'International Tables Vol C Tables 4.2.6.8 and 6.1.1.4'
N N 0.0061 0.0033 'International Tables Vol C Tables 4.2.6.8 and 6.1.1.4'
C C 0.0033 0.0016 'International Tables Vol C Tables 4.2.6.8 and 6.1.1.4'
H H 0.0000 0.0000 'International Tables Vol C Tables 4.2.6.8 and 6.1.1.4'

loop_
_geom_angle_atom_site_label_1
_geom_angle_atom_site_label_2
_geom_angle_atom_site_label_3
_geom_angle
_geom_angle_publ_flag
C1 O2 N1 109.12(10) y
C4 O4 C5 117.48(11) ?
N2 O5 H7 104.0(15) ?
C2 N1 O2 105.17(12) y
O5 N2 H8 105.2(11) ?
O5 N2 H9 107.9(12) ?
H8 N2 H9 109.1(16) ?
O5 N2 H10 111.2(12) ?
H8 N2 H10 111.2(17) ?
H9 N2 H10 111.9(17) ?
O1 C1 O2 118.01(13) y
O1 C1 C3 134.28(14) y
O2 C1 C3 107.70(12) y
N1 C2 C3 113.09(14) y
N1 C2 H1 118.0(11) ?
C3 C2 H1 128.9(11) ?
C1 C3 C2 104.92(13) y
C1 C3 C4 126.16(13) ?
C2 C3 C4 128.86(13) ?
O3 C4 O4 123.37(13) ?
O3 C4 C3 125.23(13) ?
O4 C4 C3 111.39(12) ?
O4 C5 C6 106.44(12) ?
O4 C5 H2 109.3(11) ?
C6 C5 H2 111.6(11) ?
O4 C5 H3 108.5(10) ?
C6 C5 H3 111.0(9) ?
H2 C5 H3 109.8(14) ?
C5 C6 H4 109.6(12) ?
C5 C6 H5 109.0(11) ?
H4 C6 H5 108.5(16) ?
C5 C6 H6 109.5(12) ?
H4 C6 H6 110.3(16) ?
H5 C6 H6 109.9(16) ?

loop_
_geom_bond_atom_site_label_1
_geom_bond_atom_site_label_2
_geom_bond_site_symmetry_2
_geom_bond_distance
_geom_bond_publ_flag
O1 C1 . 1.2574(17) y
O2 C1 . 1.3698(17) y
O2 N1 . 1.4326(16) y
O3 C4 . 1.2270(18) y
O4 C4 . 1.3414(17) y
O4 C5 . 1.4533(17) y
O5 N2 . 1.4143(16) y
O5 H7 . 0.98(3) ?
N1 C2 . 1.3022(19) y
N2 H8 . 0.98(2) ?
N2 H9 . 0.94(2) ?
N2 H10 . 0.93(2) ?
C1 C3 . 1.394(2) y
C2 C3 . 1.409(2) y
C2 H1 . 0.965(19) ?
C3 C4 . 1.4395(19) y
C5 C6 . 1.503(2) ?
C5 H2 . 0.999(19) ?
C5 H3 . 0.988(17) ?
C6 H4 . 0.97(2) ?
C6 H5 . 0.97(2) ?
C6 H6 . 0.97(2) ?

loop_
_geom_hbond_atom_site_label_D
_geom_hbond_atom_site_label_H
_geom_hbond_atom_site_label_A
_geom_hbond_site_symmetry_A
_geom_hbond_distance_DH
_geom_hbond_distance_HA
_geom_hbond_distance_DA
_geom_hbond_angle_DHA
O5 H7 O1 2_755 0.98(3) 1.66(3) 2.6244(15) 170(2)
O5 H7 O2 2_755 0.98(3) 2.62(3) 3.2753(15) 124.8(19)
N2 H8 N1 1_455 0.98(2) 1.90(2) 2.8657(19) 166.2(17)
N2 H9 O1 2_655 0.94(2) 1.93(2) 2.8019(17) 153.6(17)
N2 H10 O3 4_565 0.93(2) 2.00(2) 2.8750(17) 154.8(17)
N2 H10 O1 4_465 0.93(2) 2.51(2) 3.0696(17) 118.9(15)

loop_
_geom_torsion_atom_site_label_1
_geom_torsion_atom_site_label_2
_geom_torsion_atom_site_label_3
_geom_torsion_atom_site_label_4
_geom_torsion
C1 O2 N1 C2 0.52(15)
N1 O2 C1 O1 -179.54(12)
N1 O2 C1 C3 -0.52(15)
O2 N1 C2 C3 -0.32(17)
O1 C1 C3 C2 179.11(16)
O2 C1 C3 C2 0.32(15)
O1 C1 C3 C4 1.7(3)
O2 C1 C3 C4 -177.07(13)
N1 C2 C3 C1 0.01(17)
N1 C2 C3 C4 177.30(14)
C5 O4 C4 O3 3.7(2)
C5 O4 C4 C3 -175.35(13)
C1 C3 C4 O3 -6.7(2)
C2 C3 C4 O3 176.55(15)
C1 C3 C4 O4 172.29(13)
C2 C3 C4 O4 -4.5(2)
C4 O4 C5 C6 -179.87(13)

loop_
_cod_related_entry_id
_cod_related_entry_database
_cod_related_entry_code
1 ChemSpider 30654704
